data_1568094
loop_
_publ_author_name
'Karges, Johannes'
'Giardini, Miriam A.'
'Blacque, Olivier'
'Woodworth, Brendon'
'Siqueira-Neto, Jair L'
'Cohen, Seth M.'

_publ_section_title
;
 Enantioselective inhibition of the SARS-CoV-2 main protease with
 rhenium(i) picolinic acid complexes.
;
_journal_issue 3
_journal_name_full 'Chemical science'
_journal_page_first 711
_journal_page_last 720
_journal_paper_doi 10.1039/d2sc05473f
_journal_volume 14
_journal_year 2023
_chemical_formula_moiety 'C9 H5 F N O6 Re'
_chemical_formula_sum 'C9 H5 F N O6 Re'
_chemical_formula_weight 428.34
_space_group_crystal_system triclinic
_space_group_IT_number 2
_space_group_name_Hall '-P 1'
_space_group_name_H-M_alt 'P -1'
_atom_sites_solution_hydrogens mixed
_atom_sites_solution_primary dual
_audit_creation_date 2021-07-05
_audit_creation_method
;
Olex2 1.3
(compiled 2020.11.12 svn.r5f609507 for OlexSys, GUI svn.r6272)
;
_audit_update_record
;
2022-09-06 deposited with the CCDC.	2022-12-13 downloaded from the CCDC.
;
_cell_angle_alpha 92.147(3)
_cell_angle_beta 94.856(2)
_cell_angle_gamma 90.442(3)
_cell_formula_units_Z 2
_cell_length_a 7.1094(2)
_cell_length_b 8.1861(3)
_cell_length_c 9.3662(3)
_cell_measurement_reflns_used 8813
_cell_measurement_temperature 160(1)
_cell_measurement_theta_max 76.3920
_cell_measurement_theta_min 4.7000
_cell_volume 542.73(3)
_computing_cell_refinement 'CrysAlisPro 1.171.40.68a (Rigaku OD, 2019)'
_computing_data_collection 'CrysAlisPro 1.171.40.68a (Rigaku OD, 2019)'
_computing_data_reduction 'CrysAlisPro 1.171.40.68a (Rigaku OD, 2019)'
_computing_molecular_graphics 'Olex2 1.3 (Dolomanov et al., 2009)'
_computing_publication_material 'Olex2 1.3 (Dolomanov et al., 2009)'
_computing_structure_refinement 'SHELXL (Sheldrick, 2015b)'
_computing_structure_solution 'SHELXT (Sheldrick, 2015a)'
_diffrn_ambient_environment N~2~
_diffrn_ambient_temperature 160(1)
_diffrn_detector 'CCD plate'
_diffrn_detector_area_resol_mean 10.3801
_diffrn_detector_type Atlas
_diffrn_measured_fraction_theta_full 0.999
_diffrn_measured_fraction_theta_max 0.991
_diffrn_measurement_details
;
List of Runs (angles in degrees, time in seconds):

  # Type    Start    End  Width  t~exp~   \w     \q     \k     \f   Frames
#--------------------------------------------------------------------------
  1  \w    -69.00  28.00   1.00    1.00    --  -42.61  57.00-180.00   97
  2  \w   -113.00 -16.00   1.00    1.00    --  -42.61 -57.00  30.00   97
  3  \w    -21.00  74.00   1.00    1.00    --   42.61 -77.00 -90.00   95
  4  \w     27.00  98.00   1.00    1.00    --   42.61-125.00-180.00   71
  5  \w    104.00 178.00   1.00    2.00    --  111.00 111.00  90.00   74
  6  \w     36.00 109.00   1.00    2.00    --  111.00-111.00  90.00   73
  7  \w     81.00 178.00   1.00    2.00    --  111.00  70.00 -79.10   97
  8  \w     36.00 135.00   1.00    2.00    --  111.00 -30.00 150.00   99
  9  \w    103.00 178.00   1.00    2.00    --  111.00  77.00 150.00   75
 10  \w     30.00 107.00   1.00    2.00    --  111.00 -94.00-150.00   77
 11  \w     37.00 142.00   1.00    2.00    --  111.00 -77.00-120.00  105
 12  \w     31.00 156.00   1.00    2.00    --  111.00 -15.00 -30.00  125
 13  \w     41.00 139.00   1.00    2.00    --  111.00 -61.00  60.00   98
 14  \w     36.00 109.00   1.00    2.00    --  111.00-111.00  30.00   73
 15  \w     36.00 109.00   1.00    2.00    --  111.00-111.00-150.00   73
 16  \w     36.00 109.00   1.00    2.00    --  111.00-111.00-180.00   73
 17  \w     87.00 178.00   1.00    2.00    --  111.00  30.00  30.00   91
 18  \w   -113.00 -16.00   1.00    1.00    --  -42.61 -57.00 -90.00   97
 19  \w     16.00 113.00   1.00    1.00    --   42.61  57.00-150.00   97
 20  \w     20.00 116.00   1.00    1.00    --   42.61  37.00 150.00   96
 21  \w     11.00  42.00   1.00    1.00    --   42.61  79.00  50.32   31
 22  \w     83.00 178.00   1.00    2.00    --  111.00  61.00-150.00   95
 23  \w     83.00 178.00   1.00    2.00    --  111.00  61.00-180.00   95
 24  \w     87.00 178.00   1.00    2.00    --  111.00  45.00 -30.00   91
 25  \w     84.00 178.00   1.00    2.00    --  111.00  57.00  90.44   94
 26  \w     66.00 178.00   1.00    2.00    --  111.00  15.00 120.00  112
 27  \w     84.00 178.00   1.00    2.00    --  111.00  59.00  21.93   94
 28  \w     87.00 178.00   1.00    2.00    --  111.00  45.00 150.00   91
 29  \w     83.00 178.00   1.00    2.00    --  111.00  61.00  60.00   95
 30  \w     83.00 178.00   1.00    2.00    --  111.00  61.00 -90.00   95
 31  \w     83.00 108.00   1.00    2.00    --  111.00  61.00 -30.00   25
;
_diffrn_measurement_device 'four-circle diffractometer'
_diffrn_measurement_device_type 'SuperNova, Dual, Cu at home/near, Atlas'
_diffrn_measurement_method '\w scans'
_diffrn_orient_matrix_type 'CrysAlisPro convention (1999,Acta A55,543-557)'
_diffrn_orient_matrix_UB_11 -0.1203131000
_diffrn_orient_matrix_UB_12 -0.0603932000
_diffrn_orient_matrix_UB_13 0.1171641000
_diffrn_orient_matrix_UB_21 -0.1795653000
_diffrn_orient_matrix_UB_22 0.0140727000
_diffrn_orient_matrix_UB_23 -0.1028500000
_diffrn_orient_matrix_UB_31 0.0241308000
_diffrn_orient_matrix_UB_32 -0.1778348000
_diffrn_orient_matrix_UB_33 -0.0546214000
_diffrn_radiation_monochromator mirror
_diffrn_radiation_probe x-ray
_diffrn_radiation_type 'Cu K\a'
_diffrn_radiation_wavelength 1.54184
_diffrn_reflns_av_R_equivalents 0.0178
_diffrn_reflns_av_unetI/netI 0.0121
_diffrn_reflns_Laue_measured_fraction_full 0.999
_diffrn_reflns_Laue_measured_fraction_max 0.991
_diffrn_reflns_limit_h_max 8
_diffrn_reflns_limit_h_min -8
_diffrn_reflns_limit_k_max 9
_diffrn_reflns_limit_k_min -10
_diffrn_reflns_limit_l_max 11
_diffrn_reflns_limit_l_min -11
_diffrn_reflns_number 8892
_diffrn_reflns_point_group_measured_fraction_full 0.999
_diffrn_reflns_point_group_measured_fraction_max 0.991
_diffrn_reflns_theta_full 67.684
_diffrn_reflns_theta_max 74.461
_diffrn_reflns_theta_min 4.742
_diffrn_source 'micro-focus sealed X-ray tube'
_diffrn_source_type 'SuperNova (Cu) X-ray Source'
_exptl_absorpt_coefficient_mu 22.298
_exptl_absorpt_correction_T_max 0.385
_exptl_absorpt_correction_T_min 0.101
_exptl_absorpt_correction_type analytical
_exptl_absorpt_process_details
;
CrysAlisPro 1.171.40.68a (Rigaku Oxford Diffraction, 2019)
Analytical numeric absorption correction using a multifaceted crystal
model based on expressions derived by R.C. Clark & J.S. Reid.
(Clark, R. C. & Reid, J. S. (1995). Acta Cryst. A51, 887-897)
Empirical absorption correction using spherical harmonics,
 implemented in SCALE3 ABSPACK scaling algorithm.
;
_exptl_crystal_colour yellow
_exptl_crystal_density_diffrn 2.621
_exptl_crystal_description plate
_exptl_crystal_F_000 396
_exptl_crystal_size_max 0.18
_exptl_crystal_size_mid 0.11
_exptl_crystal_size_min 0.07
_refine_diff_density_max 0.680
_refine_diff_density_min -0.637
_refine_diff_density_rms 0.104
_refine_ls_extinction_coef 0.00482(14)
_refine_ls_extinction_expression Fc^*^=kFc[1+0.001xFc^2^\l^3^/sin(2\q)]^-1/4^
_refine_ls_extinction_method 'SHELXL-2018/3 (Sheldrick 2018)'
_refine_ls_goodness_of_fit_ref 1.201
_refine_ls_hydrogen_treatment mixed
_refine_ls_matrix_type full
_refine_ls_number_parameters 172
_refine_ls_number_reflns 2196
_refine_ls_number_restraints 0
_refine_ls_restrained_S_all 1.201
_refine_ls_R_factor_all 0.0145
_refine_ls_R_factor_gt 0.0145
_refine_ls_shift/su_max 0.002
_refine_ls_shift/su_mean 0.000
_refine_ls_structure_factor_coef Fsqd
_refine_ls_weighting_details 'w=1/[\s^2^(Fo^2^)+(0.0168P)^2^+0.8041P] where P=(Fo^2^+2Fc^2^)/3'
_refine_ls_weighting_scheme calc
_refine_ls_wR_factor_gt 0.0358
_refine_ls_wR_factor_ref 0.0358
_reflns_Friedel_coverage 0.000
_reflns_number_gt 2189
_reflns_number_total 2196
_reflns_threshold_expression 'I > 2\s(I)'
_cod_data_source_file d2sc05473f2.cif
_cod_data_source_block 2
_cod_depositor_comments 'Adding full bibliography for 1568094--1568122.cif.'
_cod_database_code 1568094
_shelx_shelxl_version_number 2018/3
_shelx_space_group_comment
;
The symmetry employed for this shelxl refinement is uniquely defined
by the following loop, which should always be used as a source of
symmetry information in preference to the above space-group names.
They are only intended as comments.
;
_shelx_estimated_absorpt_t_max 0.304
_shelx_estimated_absorpt_t_min 0.108
_olex2_refinement_description
;
1. Fixed Uiso
 At 1.2 times of:
  All C(H) groups
2.a Aromatic/amide H refined with riding coordinates:
 C4(H4), C5(H5), C6(H6)
;

loop_
_space_group_symop_operation_xyz
'x, y, z'
'-x, -y, -z'

loop_
_atom_site_label
_atom_site_type_symbol
_atom_site_fract_x
_atom_site_fract_y
_atom_site_fract_z
_atom_site_U_iso_or_equiv
_atom_site_adp_type
_atom_site_occupancy
_atom_site_site_symmetry_order
_atom_site_calc_flag
_atom_site_refinement_flags_posn
_atom_site_refinement_flags_adp
_atom_site_refinement_flags_occupancy
_atom_site_disorder_assembly
_atom_site_disorder_group
C1 C 0.0931(4) 0.5820(4) 0.7281(3) 0.0196(6) Uani 1 1 d . . . . .
C2 C -0.0081(4) 0.2757(4) 0.6364(3) 0.0206(6) Uani 1 1 d . . . . .
C3 C 0.2860(4) 0.4135(4) 0.5353(3) 0.0209(6) Uani 1 1 d . . . . .
C4 C 0.3344(4) 0.0045(4) 0.7020(4) 0.0266(6) Uani 1 1 d . . . . .
H4 H 0.213668 -0.011051 0.651381 0.032 Uiso 1 1 calc R U . . .
C5 C 0.4486(5) -0.1299(4) 0.7245(4) 0.0315(7) Uani 1 1 d . . . . .
H5 H 0.406672 -0.235623 0.689690 0.038 Uiso 1 1 calc R U . . .
C6 C 0.6228(5) -0.1086(4) 0.7977(4) 0.0288(7) Uani 1 1 d . . . . .
H6 H 0.703930 -0.198617 0.815432 0.035 Uiso 1 1 calc R U . . .
C7 C 0.6767(4) 0.0482(4) 0.8449(3) 0.0247(6) Uani 1 1 d . . . . .
C8 C 0.5605(4) 0.1799(3) 0.8207(3) 0.0179(5) Uani 1 1 d . . . . .
C9 C 0.6075(4) 0.3562(3) 0.8635(3) 0.0166(5) Uani 1 1 d . . . . .
F1 F 0.8481(3) 0.0704(3) 0.9152(3) 0.0400(5) Uani 1 1 d . . . . .
N1 N 0.3878(3) 0.1555(3) 0.7491(3) 0.0177(5) Uani 1 1 d . . . . .
O1 O 0.0230(3) 0.7083(3) 0.7341(3) 0.0286(5) Uani 1 1 d . . . . .
O2 O -0.1424(3) 0.2119(3) 0.5831(2) 0.0292(5) Uani 1 1 d . . . . .
O3 O 0.3225(3) 0.4348(3) 0.4206(2) 0.0291(5) Uani 1 1 d . . . . .
O4 O 0.1571(3) 0.3246(3) 0.9438(2) 0.0188(4) Uani 1 1 d . . . . .
H4A H 0.185(7) 0.406(6) 1.001(5) 0.041(12) Uiso 1 1 d . . . . .
H4B H 0.048(7) 0.318(6) 0.939(5) 0.035(12) Uiso 1 1 d . . . . .
O5 O 0.7667(3) 0.3919(3) 0.9219(2) 0.0225(4) Uani 1 1 d . . . . .
O6 O 0.4776(3) 0.4579(2) 0.8358(2) 0.0181(4) Uani 1 1 d . . . . .
Re1 Re 0.21809(2) 0.37491(2) 0.72380(2) 0.01457(7) Uani 1 1 d . . . . .

loop_
_atom_site_aniso_label
_atom_site_aniso_U_11
_atom_site_aniso_U_22
_atom_site_aniso_U_33
_atom_site_aniso_U_23
_atom_site_aniso_U_13
_atom_site_aniso_U_12
C1 0.0143(12) 0.0221(15) 0.0220(13) -0.0002(11) -0.0005(10) -0.0025(11)
C2 0.0205(14) 0.0221(14) 0.0193(13) 0.0007(11) 0.0022(11) 0.0001(11)
C3 0.0113(12) 0.0228(14) 0.0275(15) -0.0005(11) -0.0033(10) -0.0020(10)
C4 0.0180(14) 0.0210(15) 0.0394(17) -0.0062(13) -0.0028(12) -0.0026(11)
C5 0.0256(16) 0.0175(15) 0.051(2) -0.0053(14) 0.0032(14) -0.0002(12)
C6 0.0228(15) 0.0189(15) 0.0451(18) 0.0038(13) 0.0029(13) 0.0059(12)
C7 0.0154(13) 0.0278(16) 0.0302(15) 0.0029(12) -0.0030(11) -0.0006(11)
C8 0.0140(12) 0.0178(13) 0.0216(13) -0.0004(10) 0.0006(10) 0.0006(10)
C9 0.0143(12) 0.0189(13) 0.0166(12) -0.0028(10) 0.0024(9) -0.0005(10)
F1 0.0230(9) 0.0290(10) 0.0640(14) 0.0012(9) -0.0193(9) 0.0053(8)
N1 0.0136(11) 0.0175(11) 0.0215(11) -0.0033(9) 0.0002(9) 0.0009(9)
O1 0.0232(11) 0.0205(11) 0.0418(13) -0.0001(9) 0.0017(9) 0.0047(9)
O2 0.0211(11) 0.0358(13) 0.0291(11) -0.0032(9) -0.0047(9) -0.0097(9)
O3 0.0244(11) 0.0432(14) 0.0197(10) 0.0006(9) 0.0031(8) -0.0050(10)
O4 0.0149(10) 0.0226(11) 0.0187(10) -0.0008(8) 0.0011(7) -0.0015(8)
O5 0.0137(9) 0.0250(11) 0.0277(10) -0.0067(8) -0.0016(8) -0.0006(8)
O6 0.0141(9) 0.0185(10) 0.0207(9) -0.0033(7) -0.0019(7) -0.0008(7)
Re1 0.01103(8) 0.01529(8) 0.01689(8) -0.00133(4) -0.00091(4) -0.00001(4)

loop_
_atom_type_symbol
_atom_type_description
_atom_type_scat_dispersion_real
_atom_type_scat_dispersion_imag
_atom_type_scat_source
C C 0.0181 0.0091 'International Tables Vol C Tables 4.2.6.8 and 6.1.1.4'
H H 0.0000 0.0000 'International Tables Vol C Tables 4.2.6.8 and 6.1.1.4'
F F 0.0727 0.0534 'International Tables Vol C Tables 4.2.6.8 and 6.1.1.4'
N N 0.0311 0.0180 'International Tables Vol C Tables 4.2.6.8 and 6.1.1.4'
O O 0.0492 0.0322 'International Tables Vol C Tables 4.2.6.8 and 6.1.1.4'
Re Re -5.2083 5.8923 'International Tables Vol C Tables 4.2.6.8 and 6.1.1.4'

loop_
_exptl_crystal_face_index_h
_exptl_crystal_face_index_k
_exptl_crystal_face_index_l
_exptl_crystal_face_perp_dist
0 0 -4 0.0369
0 0 4 0.0369
3 0 0 0.0882
-3 1 1 0.0691
0 3 -1 0.0303
0 -3 1 0.0482
0 -2 3 0.0359
0 0 -5 0.0316

loop_
_geom_angle_atom_site_label_1
_geom_angle_atom_site_label_2
_geom_angle_atom_site_label_3
_geom_angle
_geom_angle_site_symmetry_1
_geom_angle_site_symmetry_3
_geom_angle_publ_flag
O1 C1 Re1 177.6(3) . . ?
O2 C2 Re1 178.2(3) . . ?
O3 C3 Re1 178.2(3) . . ?
C5 C4 H4 118.8 . . ?
N1 C4 H4 118.8 . . ?
N1 C4 C5 122.4(3) . . ?
C4 C5 H5 120.4 . . ?
C6 C5 C4 119.2(3) . . ?
C6 C5 H5 120.4 . . ?
C5 C6 H6 121.1 . . ?
C5 C6 C7 117.8(3) . . ?
C7 C6 H6 121.1 . . ?
C8 C7 C6 121.8(3) . . ?
F1 C7 C6 118.2(3) . . ?
F1 C7 C8 120.0(3) . . ?
C7 C8 C9 126.1(3) . . ?
N1 C8 C7 119.3(3) . . ?
N1 C8 C9 114.6(2) . . ?
O5 C9 C8 119.3(3) . . ?
O5 C9 O6 124.7(3) . . ?
O6 C9 C8 116.0(2) . . ?
C4 N1 C8 119.5(3) . . ?
C4 N1 Re1 125.6(2) . . ?
C8 N1 Re1 114.89(18) . . ?
H4A O4 H4B 105(5) . . ?
Re1 O4 H4A 112(3) . . ?
Re1 O4 H4B 103(3) . . ?
C9 O6 Re1 119.22(18) . . ?
C1 Re1 N1 170.79(10) . . ?
C1 Re1 O4 92.73(10) . . ?
C1 Re1 O6 96.44(10) . . ?
C2 Re1 C1 89.51(12) . . ?
C2 Re1 C3 87.34(12) . . ?
C2 Re1 N1 98.61(11) . . ?
C2 Re1 O4 94.96(10) . . ?
C2 Re1 O6 172.69(10) . . ?
C3 Re1 C1 89.87(13) . . ?
C3 Re1 N1 94.83(11) . . ?
C3 Re1 O4 176.54(10) . . ?
C3 Re1 O6 96.90(10) . . ?
N1 Re1 O4 82.28(8) . . ?
O6 Re1 N1 75.16(8) . . ?
O6 Re1 O4 80.55(8) . . ?

loop_
_geom_bond_atom_site_label_1
_geom_bond_atom_site_label_2
_geom_bond_distance
_geom_bond_site_symmetry_2
_geom_bond_publ_flag
C1 O1 1.153(4) . ?
C1 Re1 1.921(3) . ?
C2 O2 1.151(4) . ?
C2 Re1 1.904(3) . ?
C3 O3 1.145(4) . ?
C3 Re1 1.907(3) . ?
C4 H4 0.9500 . ?
C4 C5 1.384(5) . ?
C4 N1 1.338(4) . ?
C5 H5 0.9500 . ?
C5 C6 1.371(5) . ?
C6 H6 0.9500 . ?
C6 C7 1.383(5) . ?
C7 C8 1.377(4) . ?
C7 F1 1.342(3) . ?
C8 C9 1.510(4) . ?
C8 N1 1.358(4) . ?
C9 O5 1.243(3) . ?
C9 O6 1.265(4) . ?
N1 Re1 2.181(2) . ?
O4 H4A 0.85(5) . ?
O4 H4B 0.77(5) . ?
O4 Re1 2.194(2) . ?
O6 Re1 2.1370(19) . ?

loop_
_geom_hbond_atom_site_label_D
_geom_hbond_atom_site_label_H
_geom_hbond_atom_site_label_A
_geom_hbond_distance_DH
_geom_hbond_distance_HA
_geom_hbond_distance_DA
_geom_hbond_angle_DHA
_geom_hbond_site_symmetry_A
_geom_hbond_publ_flag
O4 H4A O5 0.85(5) 1.80(5) 2.629(3) 164(5) 2_667 yes
O4 H4B F1 0.77(5) 2.46(5) 3.002(3) 128(4) 1_455 yes
O4 H4B O5 0.77(5) 2.09(5) 2.825(3) 160(5) 1_455 yes

loop_
_geom_torsion_atom_site_label_1
_geom_torsion_atom_site_label_2
_geom_torsion_atom_site_label_3
_geom_torsion_atom_site_label_4
_geom_torsion
_geom_torsion_site_symmetry_1
_geom_torsion_site_symmetry_2
_geom_torsion_site_symmetry_3
_geom_torsion_site_symmetry_4
_geom_torsion_publ_flag
C4 C5 C6 C7 -0.5(5) . . . . ?
C5 C4 N1 C8 0.5(5) . . . . ?
C5 C4 N1 Re1 -178.7(3) . . . . ?
C5 C6 C7 C8 0.3(5) . . . . ?
C5 C6 C7 F1 -179.2(3) . . . . ?
C6 C7 C8 C9 -178.0(3) . . . . ?
C6 C7 C8 N1 0.3(5) . . . . ?
C7 C8 C9 O5 2.6(4) . . . . ?
C7 C8 C9 O6 -177.4(3) . . . . ?
C7 C8 N1 C4 -0.7(4) . . . . ?
C7 C8 N1 Re1 178.6(2) . . . . ?
C8 C9 O6 Re1 -3.5(3) . . . . ?
C9 C8 N1 C4 177.8(3) . . . . ?
C9 C8 N1 Re1 -2.9(3) . . . . ?
F1 C7 C8 C9 1.5(5) . . . . ?
F1 C7 C8 N1 179.8(3) . . . . ?
N1 C4 C5 C6 0.1(6) . . . . ?
N1 C8 C9 O5 -175.8(2) . . . . ?
N1 C8 C9 O6 4.2(4) . . . . ?
O5 C9 O6 Re1 176.5(2) . . . . ?
